data_7205823
loop_
_publ_author_name
'Tang, Xiao-Liang'
'Dou, Wei'
'Zhou, Ji-an'
'Zhang, Guo-Lin'
'Liu, Wei-Sheng'
'Yang, Li-Zi'
'Shao, Yong-Liang'

_publ_section_title
;
 Metallomacrocycle or coordination polymer: Spacer-directed
 self-assembly of transition-metal complexes based on flexible
 bis(benzotriazole) ligands
;
_journal_issue 8
_journal_name_full CrystEngComm
_journal_page_first 2890
_journal_paper_doi 10.1039/c0ce00847h
_journal_volume 13
_journal_year 2011
_chemical_formula_sum 'C18 H20 Ag N7 O5'
_chemical_formula_weight 522.28
_chemical_name_systematic
;
?
;
_space_group_IT_number 14
_symmetry_cell_setting monoclinic
_symmetry_space_group_name_Hall '-P 2ybc'
_symmetry_space_group_name_H-M 'P 1 21/c 1'
_atom_sites_solution_hydrogens geom
_atom_sites_solution_primary direct
_atom_sites_solution_secondary difmap
_audit_creation_method SHELXL-97
_cell_angle_alpha 90.00
_cell_angle_beta 107.972(15)
_cell_angle_gamma 90.00
_cell_formula_units_Z 4
_cell_length_a 11.302(4)
_cell_length_b 9.866(3)
_cell_length_c 19.300(5)
_cell_measurement_reflns_used 3687
_cell_measurement_temperature 294(2)
_cell_measurement_theta_max 24.65
_cell_measurement_theta_min 2.34
_cell_volume 2047.1(11)
_computing_cell_refinement 'Bruker SMART'
_computing_data_collection 'Bruker SMART'
_computing_data_reduction 'Bruker SAINT'
_computing_molecular_graphics 'Bruker SHELXTL'
_computing_publication_material 'Bruker SHELXTL'
_computing_structure_refinement 'SHELXL-97 (Sheldrick, 1997)'
_computing_structure_solution 'SHELXS-97 (Sheldrick, 1990)'
_diffrn_ambient_temperature 294(2)
_diffrn_measured_fraction_theta_full 0.991
_diffrn_measured_fraction_theta_max 0.991
_diffrn_measurement_device_type 'CCD area detector'
_diffrn_measurement_method 'phi and omega scans'
_diffrn_radiation_monochromator graphite
_diffrn_radiation_source 'fine-focus sealed tube'
_diffrn_radiation_type MoK\a
_diffrn_radiation_wavelength 0.71073
_diffrn_reflns_av_R_equivalents 0.0236
_diffrn_reflns_av_sigmaI/netI 0.0279
_diffrn_reflns_limit_h_max 14
_diffrn_reflns_limit_h_min -13
_diffrn_reflns_limit_k_max 10
_diffrn_reflns_limit_k_min -12
_diffrn_reflns_limit_l_max 19
_diffrn_reflns_limit_l_min -24
_diffrn_reflns_number 11391
_diffrn_reflns_theta_full 26.85
_diffrn_reflns_theta_max 26.85
_diffrn_reflns_theta_min 1.89
_exptl_absorpt_coefficient_mu 1.032
_exptl_absorpt_correction_type none
_exptl_crystal_colour colorless
_exptl_crystal_density_diffrn 1.695
_exptl_crystal_density_method 'not measured'
_exptl_crystal_description block
_exptl_crystal_F_000 1056
_exptl_crystal_size_max 0.28
_exptl_crystal_size_mid 0.20
_exptl_crystal_size_min 0.18
_refine_diff_density_max 0.292
_refine_diff_density_min -0.520
_refine_diff_density_rms 0.051
_refine_ls_extinction_coef 0.0014(3)
_refine_ls_extinction_expression Fc^*^=kFc[1+0.001xFc^2^\l^3^/sin(2\q)]^-1/4^
_refine_ls_extinction_method SHELXL
_refine_ls_goodness_of_fit_ref 1.034
_refine_ls_hydrogen_treatment noref
_refine_ls_matrix_type full
_refine_ls_number_parameters 281
_refine_ls_number_reflns 4367
_refine_ls_number_restraints 0
_refine_ls_restrained_S_all 1.034
_refine_ls_R_factor_all 0.0427
_refine_ls_R_factor_gt 0.0290
_refine_ls_shift/su_max 0.002
_refine_ls_shift/su_mean 0.000
_refine_ls_structure_factor_coef Fsqd
_refine_ls_weighting_details 'calc w=1/[\s^2^(Fo^2^)+(0.0400P)^2^+0.0000P] where P=(Fo^2^+2Fc^2^)/3'
_refine_ls_weighting_scheme calc
_refine_ls_wR_factor_gt 0.0716
_refine_ls_wR_factor_ref 0.0783
_reflns_number_gt 3344
_reflns_number_total 4367
_reflns_threshold_expression >2sigma(I)
_cod_data_source_file c0ce00847h.txt
_cod_data_source_block p21c
_cod_depositor_comments
;
The following automatic conversions were performed:
'_symmetry_cell_setting' value 'Monoclinic' changed to 'monoclinic'
according to '/home/saulius/struct/CIF-dictionaries/cif_core.dic'
dictionary named 'cif_core.dic' version 2.4.1 from 2010-06-29.

Automatic conversion script
Id: cif_fix_enum 1555 2011-01-17 13:19:09Z saulius 
;
_cod_original_sg_symbol_H-M P2(1)/c
_cod_database_code 7205823

loop_
_symmetry_equiv_pos_as_xyz
'x, y, z'
'-x, y+1/2, -z+1/2'
'-x, -y, -z'
'x, -y-1/2, z-1/2'

loop_
_atom_site_label
_atom_site_type_symbol
_atom_site_fract_x
_atom_site_fract_y
_atom_site_fract_z
_atom_site_U_iso_or_equiv
_atom_site_adp_type
_atom_site_occupancy
_atom_site_symmetry_multiplicity
_atom_site_calc_flag
_atom_site_refinement_flags
_atom_site_disorder_assembly
_atom_site_disorder_group
Ag1 Ag -0.35507(2) 1.10689(2) 0.994821(12) 0.05831(11) Uani 1 1 d . . .
C1 C -0.2359(2) 1.0652(2) 0.86876(12) 0.0399(5) Uani 1 1 d . . .
C2 C -0.3055(2) 1.1678(3) 0.82440(14) 0.0512(6) Uani 1 1 d . . .
H2 H -0.3737 1.2071 0.8338 0.061 Uiso 1 1 calc R . .
C3 C -0.2683(2) 1.2069(3) 0.76699(14) 0.0585(7) Uani 1 1 d . . .
H3 H -0.3110 1.2762 0.7368 0.070 Uiso 1 1 calc R . .
C4 C -0.1672(3) 1.1453(3) 0.75220(14) 0.0606(7) Uani 1 1 d . . .
H4 H -0.1458 1.1747 0.7118 0.073 Uiso 1 1 calc R . .
C5 C -0.0982(2) 1.0442(3) 0.79414(14) 0.0519(6) Uani 1 1 d . . .
H5 H -0.0315 1.0037 0.7835 0.062 Uiso 1 1 calc R . .
C6 C -0.1348(2) 1.0060(2) 0.85421(12) 0.0384(5) Uani 1 1 d . . .
C7 C 0.0169(2) 0.8256(2) 0.92239(15) 0.0532(6) Uani 1 1 d . . .
H7A H 0.0489 0.8042 0.9739 0.064 Uiso 1 1 calc R . .
H7B H 0.0825 0.8709 0.9086 0.064 Uiso 1 1 calc R . .
C8 C -0.0168(2) 0.6959(2) 0.87966(16) 0.0540(6) Uani 1 1 d . . .
H8A H -0.0571 0.7160 0.8286 0.065 Uiso 1 1 calc R . .
H8B H 0.0575 0.6432 0.8838 0.065 Uiso 1 1 calc R . .
C9 C -0.1288(2) 0.4907(2) 0.87668(14) 0.0509(6) Uani 1 1 d . . .
H9A H -0.1559 0.4993 0.8240 0.061 Uiso 1 1 calc R . .
H9B H -0.1980 0.4548 0.8907 0.061 Uiso 1 1 calc R . .
C10 C -0.0230(2) 0.3917(2) 0.89898(14) 0.0443(6) Uani 1 1 d . . .
H10A H 0.0229 0.4046 0.9500 0.053 Uiso 1 1 calc R . .
H10B H -0.0554 0.2999 0.8928 0.053 Uiso 1 1 calc R . .
C11 C 0.1570(2) 0.3155(2) 0.87222(13) 0.0454(6) Uani 1 1 d . . .
H11A H 0.1919 0.3142 0.8322 0.054 Uiso 1 1 calc R . .
H11B H 0.1241 0.2259 0.8758 0.054 Uiso 1 1 calc R . .
C12 C 0.2599(2) 0.3456(2) 0.94196(14) 0.0468(6) Uani 1 1 d . . .
H12A H 0.2254 0.3472 0.9822 0.056 Uiso 1 1 calc R . .
H12B H 0.3211 0.2734 0.9511 0.056 Uiso 1 1 calc R . .
C13 C 0.40230(19) 0.5078(2) 0.90238(12) 0.0404(5) Uani 1 1 d . . .
C14 C 0.4516(2) 0.4358(3) 0.85492(14) 0.0508(6) Uani 1 1 d . . .
H14 H 0.4309 0.3458 0.8425 0.061 Uiso 1 1 calc R . .
C15 C 0.5319(2) 0.5066(3) 0.82816(15) 0.0575(7) Uani 1 1 d . . .
H15 H 0.5660 0.4634 0.7960 0.069 Uiso 1 1 calc R . .
C16 C 0.5651(2) 0.6425(3) 0.84736(15) 0.0558(7) Uani 1 1 d . . .
H16 H 0.6214 0.6852 0.8282 0.067 Uiso 1 1 calc R . .
C17 C 0.5171(2) 0.7128(3) 0.89314(13) 0.0478(6) Uani 1 1 d . . .
H17 H 0.5390 0.8025 0.9056 0.057 Uiso 1 1 calc R . .
C18 C 0.4329(2) 0.6429(2) 0.92055(12) 0.0396(5) Uani 1 1 d . . .
O1 O -0.09813(16) 0.62233(15) 0.90822(10) 0.0517(4) Uani 1 1 d . . .
O2 O 0.05813(14) 0.41029(14) 0.85625(9) 0.0422(4) Uani 1 1 d . . .
O3 O -0.41448(18) 0.9482(2) 1.07406(11) 0.0676(5) Uani 1 1 d . . .
O4 O -0.24953(19) 1.0340(2) 1.14724(12) 0.0787(6) Uani 1 1 d . . .
O5 O -0.3610(3) 0.9008(2) 1.18817(13) 0.0999(9) Uani 1 1 d . . .
N1 N -0.24586(18) 1.00956(19) 0.93203(11) 0.0462(5) Uani 1 1 d . . .
N2 N -0.1557(2) 0.92043(19) 0.95663(12) 0.0487(5) Uani 1 1 d . . .
N3 N -0.08895(19) 0.91722(18) 0.91017(11) 0.0441(5) Uani 1 1 d . . .
N4 N 0.32115(16) 0.47491(18) 0.93910(10) 0.0406(4) Uani 1 1 d . . .
N5 N 0.30068(19) 0.58205(19) 0.97700(11) 0.0452(5) Uani 1 1 d . . .
N6 N 0.36791(17) 0.68388(19) 0.96626(10) 0.0431(4) Uani 1 1 d . . .
N7 N -0.3416(2) 0.9619(2) 1.13764(12) 0.0496(5) Uani 1 1 d . . .

loop_
_atom_site_aniso_label
_atom_site_aniso_U_11
_atom_site_aniso_U_22
_atom_site_aniso_U_33
_atom_site_aniso_U_23
_atom_site_aniso_U_13
_atom_site_aniso_U_12
Ag1 0.06265(16) 0.05304(15) 0.07249(17) -0.01612(10) 0.04027(12) -0.00469(9)
C1 0.0402(12) 0.0373(12) 0.0447(13) -0.0087(10) 0.0167(10) -0.0045(10)
C2 0.0424(13) 0.0516(15) 0.0577(16) -0.0036(13) 0.0125(12) 0.0035(12)
C3 0.0581(16) 0.0603(17) 0.0495(15) 0.0052(13) 0.0057(13) -0.0015(14)
C4 0.0727(19) 0.0715(18) 0.0403(15) -0.0025(13) 0.0212(13) -0.0128(16)
C5 0.0528(15) 0.0572(16) 0.0528(15) -0.0116(13) 0.0267(12) -0.0044(13)
C6 0.0398(12) 0.0349(12) 0.0433(13) -0.0093(10) 0.0171(10) -0.0042(10)
C7 0.0417(13) 0.0442(14) 0.0752(18) -0.0013(13) 0.0203(12) 0.0052(11)
C8 0.0535(15) 0.0408(13) 0.0770(18) -0.0007(13) 0.0337(13) 0.0080(12)
C9 0.0376(13) 0.0484(14) 0.0665(17) -0.0107(12) 0.0155(12) -0.0044(11)
C10 0.0444(13) 0.0423(13) 0.0487(14) -0.0017(10) 0.0182(11) -0.0014(10)
C11 0.0401(12) 0.0358(13) 0.0603(15) -0.0078(11) 0.0155(11) 0.0032(10)
C12 0.0388(12) 0.0361(12) 0.0605(16) 0.0041(11) 0.0082(11) 0.0024(10)
C13 0.0322(11) 0.0404(13) 0.0446(13) -0.0008(10) 0.0058(10) 0.0066(10)
C14 0.0443(14) 0.0451(13) 0.0614(16) -0.0077(12) 0.0140(12) 0.0107(11)
C15 0.0506(15) 0.0632(17) 0.0638(17) -0.0064(14) 0.0251(13) 0.0152(13)
C16 0.0402(13) 0.0654(17) 0.0657(17) 0.0057(14) 0.0219(12) 0.0065(13)
C17 0.0365(12) 0.0489(14) 0.0536(15) -0.0001(12) 0.0077(11) -0.0008(11)
C18 0.0320(11) 0.0416(12) 0.0422(13) -0.0024(10) 0.0071(10) 0.0029(10)
O1 0.0490(10) 0.0460(10) 0.0673(12) -0.0101(8) 0.0285(9) -0.0016(8)
O2 0.0397(9) 0.0416(9) 0.0469(9) 0.0013(7) 0.0157(7) 0.0064(7)
O3 0.0592(12) 0.0753(13) 0.0617(13) -0.0019(11) 0.0089(10) -0.0100(10)
O4 0.0666(13) 0.0813(15) 0.0836(15) -0.0095(12) 0.0166(11) -0.0242(12)
O5 0.147(2) 0.0991(19) 0.0713(16) 0.0044(12) 0.0595(17) -0.0224(15)
N1 0.0524(12) 0.0388(11) 0.0556(12) -0.0033(9) 0.0288(10) 0.0025(10)
N2 0.0600(13) 0.0400(11) 0.0541(13) -0.0019(9) 0.0292(11) -0.0009(10)
N3 0.0451(11) 0.0360(10) 0.0569(13) -0.0043(9) 0.0240(10) 0.0009(8)
N4 0.0348(10) 0.0371(10) 0.0485(11) -0.0016(9) 0.0109(9) 0.0033(8)
N5 0.0440(11) 0.0410(11) 0.0520(12) -0.0042(9) 0.0167(10) 0.0019(9)
N6 0.0440(10) 0.0399(11) 0.0474(11) -0.0047(9) 0.0169(9) -0.0002(9)
N7 0.0609(14) 0.0421(12) 0.0525(14) -0.0052(10) 0.0273(11) 0.0034(11)

loop_
_atom_type_symbol
_atom_type_description
_atom_type_scat_dispersion_real
_atom_type_scat_dispersion_imag
_atom_type_scat_source
C C 0.0033 0.0016 'International Tables Vol C Tables 4.2.6.8 and 6.1.1.4'
H H 0.0000 0.0000 'International Tables Vol C Tables 4.2.6.8 and 6.1.1.4'
Ag Ag -0.8971 1.1015 'International Tables Vol C Tables 4.2.6.8 and 6.1.1.4'
N N 0.0061 0.0033 'International Tables Vol C Tables 4.2.6.8 and 6.1.1.4'
O O 0.0106 0.0060 'International Tables Vol C Tables 4.2.6.8 and 6.1.1.4'

loop_
_geom_angle_atom_site_label_1
_geom_angle_atom_site_label_2
_geom_angle_atom_site_label_3
_geom_angle
_geom_angle_site_symmetry_1
_geom_angle_site_symmetry_3
_geom_angle_publ_flag
N1 Ag1 N6 134.41(7) . 3_577 ?
N1 Ag1 O3 112.18(7) . . ?
N6 Ag1 O3 109.14(7) 3_577 . ?
N1 Ag1 O3 105.78(7) . 3_477 ?
N6 Ag1 O3 102.06(7) 3_577 3_477 ?
O3 Ag1 O3 75.98(7) . 3_477 ?
N1 C1 C6 108.0(2) . . ?
N1 C1 C2 130.4(2) . . ?
C6 C1 C2 121.5(2) . . ?
C3 C2 C1 116.7(2) . . ?
C3 C2 H2 121.7 . . ?
C1 C2 H2 121.7 . . ?
C2 C3 C4 121.4(3) . . ?
C2 C3 H3 119.3 . . ?
C4 C3 H3 119.3 . . ?
C5 C4 C3 123.3(2) . . ?
C5 C4 H4 118.4 . . ?
C3 C4 H4 118.4 . . ?
C4 C5 C6 115.3(2) . . ?
C4 C5 H5 122.4 . . ?
C6 C5 H5 122.4 . . ?
N3 C6 C1 104.24(19) . . ?
N3 C6 C5 133.9(2) . . ?
C1 C6 C5 121.8(2) . . ?
N3 C7 C8 112.4(2) . . ?
N3 C7 H7A 109.1 . . ?
C8 C7 H7A 109.1 . . ?
N3 C7 H7B 109.1 . . ?
C8 C7 H7B 109.1 . . ?
H7A C7 H7B 107.9 . . ?
O1 C8 C7 108.0(2) . . ?
O1 C8 H8A 110.1 . . ?
C7 C8 H8A 110.1 . . ?
O1 C8 H8B 110.1 . . ?
C7 C8 H8B 110.1 . . ?
H8A C8 H8B 108.4 . . ?
O1 C9 C10 113.65(19) . . ?
O1 C9 H9A 108.8 . . ?
C10 C9 H9A 108.8 . . ?
O1 C9 H9B 108.8 . . ?
C10 C9 H9B 108.8 . . ?
H9A C9 H9B 107.7 . . ?
O2 C10 C9 110.45(19) . . ?
O2 C10 H10A 109.6 . . ?
C9 C10 H10A 109.6 . . ?
O2 C10 H10B 109.6 . . ?
C9 C10 H10B 109.6 . . ?
H10A C10 H10B 108.1 . . ?
O2 C11 C12 113.75(18) . . ?
O2 C11 H11A 108.8 . . ?
C12 C11 H11A 108.8 . . ?
O2 C11 H11B 108.8 . . ?
C12 C11 H11B 108.8 . . ?
H11A C11 H11B 107.7 . . ?
N4 C12 C11 112.38(19) . . ?
N4 C12 H12A 109.1 . . ?
C11 C12 H12A 109.1 . . ?
N4 C12 H12B 109.1 . . ?
C11 C12 H12B 109.1 . . ?
H12A C12 H12B 107.9 . . ?
N4 C13 C18 104.55(19) . . ?
N4 C13 C14 133.4(2) . . ?
C18 C13 C14 122.0(2) . . ?
C15 C14 C13 115.6(2) . . ?
C15 C14 H14 122.2 . . ?
C13 C14 H14 122.2 . . ?
C14 C15 C16 122.7(2) . . ?
C14 C15 H15 118.6 . . ?
C16 C15 H15 118.6 . . ?
C17 C16 C15 121.9(2) . . ?
C17 C16 H16 119.1 . . ?
C15 C16 H16 119.1 . . ?
C16 C17 C18 116.5(2) . . ?
C16 C17 H17 121.7 . . ?
C18 C17 H17 121.7 . . ?
N6 C18 C13 107.67(19) . . ?
N6 C18 C17 131.1(2) . . ?
C13 C18 C17 121.3(2) . . ?
C8 O1 C9 113.76(18) . . ?
C11 O2 C10 113.29(17) . . ?
N7 O3 Ag1 108.76(15) . . ?
N7 O3 Ag1 140.89(17) . 3_477 ?
Ag1 O3 Ag1 104.02(7) . 3_477 ?
N2 N1 C1 108.70(19) . . ?
N2 N1 Ag1 126.55(15) . . ?
C1 N1 Ag1 121.91(15) . . ?
N1 N2 N3 107.90(19) . . ?
N2 N3 C6 111.14(18) . . ?
N2 N3 C7 120.7(2) . . ?
C6 N3 C7 128.2(2) . . ?
N5 N4 C13 110.66(18) . . ?
N5 N4 C12 120.18(19) . . ?
C13 N4 C12 129.16(19) . . ?
N6 N5 N4 108.07(18) . . ?
N5 N6 C18 109.04(18) . . ?
N5 N6 Ag1 123.85(15) . 3_577 ?
C18 N6 Ag1 126.63(15) . 3_577 ?
O5 N7 O4 121.2(3) . . ?
O5 N7 O3 120.1(2) . . ?
O4 N7 O3 118.6(2) . . ?

loop_
_geom_bond_atom_site_label_1
_geom_bond_atom_site_label_2
_geom_bond_distance
_geom_bond_site_symmetry_2
_geom_bond_publ_flag
Ag1 N1 2.1994(19) . ?
Ag1 N6 2.217(2) 3_577 ?
Ag1 O3 2.423(2) . ?
Ag1 O3 2.590(2) 3_477 ?
C1 N1 1.375(3) . ?
C1 C6 1.387(3) . ?
C1 C2 1.400(3) . ?
C2 C3 1.356(4) . ?
C2 H2 0.9300 . ?
C3 C4 1.400(4) . ?
C3 H3 0.9300 . ?
C4 C5 1.367(4) . ?
C4 H4 0.9300 . ?
C5 C6 1.398(3) . ?
C5 H5 0.9300 . ?
C6 N3 1.362(3) . ?
C7 N3 1.460(3) . ?
C7 C8 1.506(3) . ?
C7 H7A 0.9700 . ?
C7 H7B 0.9700 . ?
C8 O1 1.410(3) . ?
C8 H8A 0.9700 . ?
C8 H8B 0.9700 . ?
C9 O1 1.431(3) . ?
C9 C10 1.501(3) . ?
C9 H9A 0.9700 . ?
C9 H9B 0.9700 . ?
C10 O2 1.421(3) . ?
C10 H10A 0.9700 . ?
C10 H10B 0.9700 . ?
C11 O2 1.416(3) . ?
C11 C12 1.511(3) . ?
C11 H11A 0.9700 . ?
C11 H11B 0.9700 . ?
C12 N4 1.461(3) . ?
C12 H12A 0.9700 . ?
C12 H12B 0.9700 . ?
C13 N4 1.360(3) . ?
C13 C18 1.395(3) . ?
C13 C14 1.403(3) . ?
C14 C15 1.367(4) . ?
C14 H14 0.9300 . ?
C15 C16 1.411(4) . ?
C15 H15 0.9300 . ?
C16 C17 1.361(3) . ?
C16 H16 0.9300 . ?
C17 C18 1.405(3) . ?
C17 H17 0.9300 . ?
C18 N6 1.371(3) . ?
O3 N7 1.256(3) . ?
O3 Ag1 2.590(2) 3_477 ?
O4 N7 1.227(3) . ?
O5 N7 1.222(3) . ?
N1 N2 1.318(3) . ?
N2 N3 1.339(3) . ?
N4 N5 1.345(2) . ?
N5 N6 1.314(3) . ?
N6 Ag1 2.2167(19) 3_577 ?
